data_4517520
loop_
_publ_author_name
'Zhu, Cuiju'
'Kuniyil, Rositha'
'Jei, Becky B.'
'Ackermann, Lutz'

_publ_section_title
;
 Domino C--H Activation/Directing Group Migration/Alkyne Annulation:
 Unique Selectivity by d6-Cobalt(III) Catalysts
;
_journal_issue 7
_journal_name_full 'ACS Catalysis'
_journal_page_first 4444
_journal_page_last 4450
_journal_paper_doi 10.1021/acscatal.9b05413
_journal_volume 10
_journal_year 2020
_chemical_formula_moiety 'C22 H20 N2 O'
_chemical_formula_sum 'C22 H20 N2 O'
_chemical_formula_weight 328.40
_space_group_crystal_system triclinic
_space_group_IT_number 2
_space_group_name_Hall '-P 1'
_space_group_name_H-M_alt 'P -1'
_atom_sites_solution_hydrogens geom
_atom_sites_solution_primary dual
_audit_creation_date 2019-02-21
_audit_creation_method
;
Olex2 1.2
(compiled 2018.05.29 svn.r3508 for OlexSys, GUI svn.r5506)
;
_cell_angle_alpha 105.947(4)
_cell_angle_beta 96.819(4)
_cell_angle_gamma 97.151(4)
_cell_formula_units_Z 2
_cell_length_a 9.0581(12)
_cell_length_b 9.9273(12)
_cell_length_c 10.2645(12)
_cell_measurement_reflns_used 1492
_cell_measurement_temperature 100.0
_cell_measurement_theta_max 25.84
_cell_measurement_theta_min 2.85
_cell_volume 869.20(19)
_computing_cell_refinement 'SAINT V8.38A (?, 2016)'
_computing_data_reduction 'SAINT V8.38A (?, 2016)'
_computing_molecular_graphics 'Olex2 (Dolomanov et al., 2009)'
_computing_publication_material 'Olex2 (Dolomanov et al., 2009)'
_computing_structure_refinement 'XL (Sheldrick, 2008)'
_computing_structure_solution 'XT (Sheldrick, 2015)'
_diffrn_ambient_temperature 100.0
_diffrn_measured_fraction_theta_full 0.997
_diffrn_measured_fraction_theta_max 0.996
_diffrn_measurement_device_type 'Bruker APEX-II CCD'
_diffrn_measurement_method '\f and \w scans'
_diffrn_radiation_type MoK\a
_diffrn_radiation_wavelength 0.71073
_diffrn_reflns_av_R_equivalents 0.0217
_diffrn_reflns_av_unetI/netI 0.0172
_diffrn_reflns_Laue_measured_fraction_full 0.997
_diffrn_reflns_Laue_measured_fraction_max 0.996
_diffrn_reflns_limit_h_max 12
_diffrn_reflns_limit_h_min -12
_diffrn_reflns_limit_k_max 13
_diffrn_reflns_limit_k_min -13
_diffrn_reflns_limit_l_max 13
_diffrn_reflns_limit_l_min -13
_diffrn_reflns_number 24237
_diffrn_reflns_point_group_measured_fraction_full 0.997
_diffrn_reflns_point_group_measured_fraction_max 0.996
_diffrn_reflns_theta_full 25.242
_diffrn_reflns_theta_max 28.756
_diffrn_reflns_theta_min 2.296
_diffrn_standards_number 0
_exptl_absorpt_coefficient_mu 0.078
_exptl_absorpt_correction_T_max 0.8879
_exptl_absorpt_correction_T_min 0.8417
_exptl_absorpt_correction_type multi-scan
_exptl_absorpt_process_details
'SADABS-2016/2 (Bruker,2016/2) was used for absorption correction. wR2(int) was 0.0919 before and 0.0406 after correction. The Ratio of minimum to maximum transmission is 0.9480. The \l/2 correction factor is Not present.'
_exptl_crystal_colour colourless
_exptl_crystal_colour_primary colourless
_exptl_crystal_density_diffrn 1.255
_exptl_crystal_description block
_exptl_crystal_F_000 348
_exptl_crystal_recrystallization_method 'The material was recrystallised from --- by as supplied'
_exptl_crystal_size_max 0.346
_exptl_crystal_size_mid 0.235
_exptl_crystal_size_min 0.178
_refine_diff_density_max 0.429
_refine_diff_density_min -0.187
_refine_diff_density_rms 0.048
_refine_ls_extinction_method none
_refine_ls_goodness_of_fit_ref 1.036
_refine_ls_hydrogen_treatment constr
_refine_ls_matrix_type full
_refine_ls_number_parameters 229
_refine_ls_number_reflns 4505
_refine_ls_number_restraints 0
_refine_ls_restrained_S_all 1.036
_refine_ls_R_factor_all 0.0437
_refine_ls_R_factor_gt 0.0409
_refine_ls_shift/su_max 0.000
_refine_ls_shift/su_mean 0.000
_refine_ls_structure_factor_coef Fsqd
_refine_ls_weighting_details 'w=1/[\s^2^(Fo^2^)+(0.0508P)^2^+0.3749P] where P=(Fo^2^+2Fc^2^)/3'
_refine_ls_weighting_scheme calc
_refine_ls_wR_factor_gt 0.1051
_refine_ls_wR_factor_ref 0.1077
_reflns_Friedel_coverage 0.000
_reflns_number_gt 4180
_reflns_number_total 4505
_reflns_threshold_expression 'I > 2\s(I)'
_cod_data_source_file cs9b05413_si_004.cif
_cod_data_source_block 0577_cg_0m
_cod_depositor_comments
;Adding full bibliography for 4517519--4517521.cif.

 Adding full bibliography for 4517519--4517521.cif.
;
_cod_database_code 4517520
_shelx_shelxl_version_number 2018/3
_shelx_space_group_comment
;
The symmetry employed for this shelxl refinement is uniquely defined
by the following loop, which should always be used as a source of
symmetry information in preference to the above space-group names.
They are only intended as comments.
;
_shelx_estimated_absorpt_t_max 0.986
_shelx_estimated_absorpt_t_min 0.974
_olex2_refinement_description
;
1. Fixed Uiso
 At 1.2 times of:
  All C(H) groups
 At 1.5 times of:
  All C(H,H,H) groups
2.a Aromatic/amide H refined with riding coordinates:
 C2(H2), C4(H4), C9(H9), C10(H10), C11(H11), C12(H12), C17(H17), C18(H18),
 C19(H19), C20(H20), C21(H21)
2.b Idealised Me refined as rotating group:
 C14(H14A,H14B,H14C), C15(H15A,H15B,H15C), C22(H22A,H22B,H22C)
;
_olex2_diffrn_ambient_temperature_device 'Oxford Cryosystems Cryostream 800'
_olex2_exptl_crystal_mounting_method 'The crystal was mounted on a MITIGEN holder oil'
_olex2_submission_special_instructions 'No special instructions were received'

loop_
_space_group_symop_operation_xyz
'x, y, z'
'-x, -y, -z'

loop_
_atom_site_label
_atom_site_type_symbol
_atom_site_fract_x
_atom_site_fract_y
_atom_site_fract_z
_atom_site_U_iso_or_equiv
_atom_site_adp_type
_atom_site_occupancy
_atom_site_site_symmetry_order
_atom_site_calc_flag
_atom_site_refinement_flags_posn
_atom_site_refinement_flags_adp
_atom_site_refinement_flags_occupancy
_atom_site_disorder_assembly
_atom_site_disorder_group
O1 O 0.09886(9) 0.07333(8) 0.28063(8) 0.02278(17) Uani 1 1 d . . . . .
N1 N 0.18804(9) 0.31175(9) 0.37286(8) 0.01666(17) Uani 1 1 d . . . . .
N2 N 0.35230(10) 0.54793(10) 0.09888(9) 0.02066(18) Uani 1 1 d . . . . .
C1 C 0.14021(11) 0.17688(11) 0.38370(10) 0.01834(19) Uani 1 1 d . . . . .
C2 C 0.14293(11) 0.17200(11) 0.52323(11) 0.0196(2) Uani 1 1 d . . . . .
H2 H 0.114633 0.082701 0.538170 0.023 Uiso 1 1 calc R . . . .
C3 C 0.18417(11) 0.28938(11) 0.63488(10) 0.0189(2) Uani 1 1 d . . . . .
C4 C 0.22863(11) 0.42398(11) 0.61501(10) 0.01846(19) Uani 1 1 d . . . . .
H4 H 0.257196 0.507129 0.691064 0.022 Uiso 1 1 calc R . . . .
C5 C 0.22923(11) 0.43074(10) 0.48433(10) 0.01663(19) Uani 1 1 d . . . . .
C6 C 0.27069(11) 0.55165(10) 0.43343(10) 0.01681(19) Uani 1 1 d . . . . .
C7 C 0.25789(11) 0.50522(10) 0.29569(10) 0.01694(19) Uani 1 1 d . . . . .
C8 C 0.27773(11) 0.59493(10) 0.20358(10) 0.01705(19) Uani 1 1 d . . . . .
C9 C 0.21806(11) 0.72116(11) 0.22424(10) 0.0196(2) Uani 1 1 d . . . . .
H9 H 0.165405 0.751545 0.298975 0.023 Uiso 1 1 calc R . . . .
C10 C 0.23670(12) 0.80118(11) 0.13451(11) 0.0217(2) Uani 1 1 d . . . . .
H10 H 0.196230 0.886742 0.145988 0.026 Uiso 1 1 calc R . . . .
C11 C 0.31568(12) 0.75408(11) 0.02734(11) 0.0217(2) Uani 1 1 d . . . . .
H11 H 0.331533 0.807219 -0.035338 0.026 Uiso 1 1 calc R . . . .
C12 C 0.37076(12) 0.62786(12) 0.01403(11) 0.0216(2) Uani 1 1 d . . . . .
H12 H 0.424731 0.596042 -0.059433 0.026 Uiso 1 1 calc R . . . .
C13 C 0.20473(11) 0.34543(10) 0.24166(10) 0.01721(19) Uani 1 1 d . . . . .
C14 C 0.32023(12) 0.26349(11) 0.17104(11) 0.0214(2) Uani 1 1 d . . . . .
H14A H 0.417993 0.290965 0.231542 0.032 Uiso 1 1 calc GR . . . .
H14B H 0.330353 0.285833 0.084950 0.032 Uiso 1 1 calc GR . . . .
H14C H 0.286194 0.161279 0.151485 0.032 Uiso 1 1 calc GR . . . .
C15 C 0.05225(12) 0.31252(12) 0.14720(11) 0.0230(2) Uani 1 1 d . . . . .
H15A H 0.014388 0.210338 0.120841 0.035 Uiso 1 1 calc GR . . . .
H15B H 0.064632 0.341490 0.064717 0.035 Uiso 1 1 calc GR . . . .
H15C H -0.019732 0.364697 0.195657 0.035 Uiso 1 1 calc GR . . . .
C16 C 0.31822(11) 0.69761(10) 0.52643(10) 0.01684(19) Uani 1 1 d . . . . .
C17 C 0.45621(11) 0.77712(11) 0.52529(10) 0.0191(2) Uani 1 1 d . . . . .
H17 H 0.520711 0.737596 0.463772 0.023 Uiso 1 1 calc R . . . .
C18 C 0.49941(12) 0.91393(11) 0.61391(11) 0.0222(2) Uani 1 1 d . . . . .
H18 H 0.593926 0.967271 0.613527 0.027 Uiso 1 1 calc R . . . .
C19 C 0.40514(13) 0.97303(11) 0.70299(11) 0.0235(2) Uani 1 1 d . . . . .
H19 H 0.434947 1.066796 0.763134 0.028 Uiso 1 1 calc R . . . .
C20 C 0.26694(13) 0.89495(11) 0.70422(11) 0.0228(2) Uani 1 1 d . . . . .
H20 H 0.201900 0.935500 0.764655 0.027 Uiso 1 1 calc R . . . .
C21 C 0.22434(12) 0.75748(11) 0.61677(11) 0.0200(2) Uani 1 1 d . . . . .
H21 H 0.130521 0.703809 0.618501 0.024 Uiso 1 1 calc R . . . .
C22 C 0.18549(14) 0.27928(12) 0.77841(11) 0.0254(2) Uani 1 1 d . . . . .
H22A H 0.135584 0.184652 0.774968 0.038 Uiso 1 1 calc GR . . . .
H22B H 0.131852 0.351333 0.829097 0.038 Uiso 1 1 calc GR . . . .
H22C H 0.289904 0.295281 0.824781 0.038 Uiso 1 1 calc GR . . . .

loop_
_atom_site_aniso_label
_atom_site_aniso_U_11
_atom_site_aniso_U_22
_atom_site_aniso_U_33
_atom_site_aniso_U_23
_atom_site_aniso_U_13
_atom_site_aniso_U_12
O1 0.0253(4) 0.0179(3) 0.0225(4) 0.0032(3) 0.0037(3) -0.0002(3)
N1 0.0182(4) 0.0163(4) 0.0155(4) 0.0051(3) 0.0036(3) 0.0012(3)
N2 0.0236(4) 0.0213(4) 0.0198(4) 0.0085(3) 0.0073(3) 0.0050(3)
C1 0.0168(4) 0.0170(4) 0.0215(5) 0.0061(4) 0.0042(3) 0.0017(3)
C2 0.0201(5) 0.0181(4) 0.0222(5) 0.0089(4) 0.0048(4) 0.0013(4)
C3 0.0187(4) 0.0210(5) 0.0195(5) 0.0090(4) 0.0051(3) 0.0035(4)
C4 0.0208(4) 0.0174(4) 0.0175(4) 0.0055(3) 0.0040(3) 0.0026(3)
C5 0.0161(4) 0.0161(4) 0.0178(4) 0.0050(3) 0.0035(3) 0.0022(3)
C6 0.0167(4) 0.0168(4) 0.0180(4) 0.0065(3) 0.0041(3) 0.0024(3)
C7 0.0163(4) 0.0169(4) 0.0186(4) 0.0061(3) 0.0040(3) 0.0030(3)
C8 0.0173(4) 0.0181(4) 0.0158(4) 0.0058(3) 0.0022(3) 0.0016(3)
C9 0.0208(5) 0.0199(5) 0.0178(4) 0.0048(4) 0.0030(4) 0.0041(4)
C10 0.0246(5) 0.0183(5) 0.0214(5) 0.0062(4) -0.0001(4) 0.0034(4)
C11 0.0241(5) 0.0214(5) 0.0202(5) 0.0096(4) 0.0016(4) 0.0006(4)
C12 0.0236(5) 0.0241(5) 0.0194(5) 0.0088(4) 0.0068(4) 0.0032(4)
C13 0.0194(4) 0.0176(4) 0.0150(4) 0.0056(3) 0.0038(3) 0.0016(3)
C14 0.0259(5) 0.0192(5) 0.0209(5) 0.0059(4) 0.0090(4) 0.0050(4)
C15 0.0220(5) 0.0263(5) 0.0197(5) 0.0084(4) 0.0001(4) -0.0004(4)
C16 0.0198(4) 0.0158(4) 0.0159(4) 0.0066(3) 0.0021(3) 0.0027(3)
C17 0.0185(4) 0.0199(5) 0.0201(5) 0.0076(4) 0.0034(4) 0.0035(4)
C18 0.0201(5) 0.0193(5) 0.0265(5) 0.0085(4) 0.0000(4) 0.0000(4)
C19 0.0272(5) 0.0169(5) 0.0237(5) 0.0038(4) -0.0005(4) 0.0036(4)
C20 0.0272(5) 0.0206(5) 0.0215(5) 0.0053(4) 0.0062(4) 0.0070(4)
C21 0.0210(5) 0.0190(5) 0.0210(5) 0.0072(4) 0.0054(4) 0.0029(4)
C22 0.0326(6) 0.0252(5) 0.0208(5) 0.0104(4) 0.0061(4) 0.0037(4)

loop_
_atom_type_symbol
_atom_type_description
_atom_type_scat_dispersion_real
_atom_type_scat_dispersion_imag
_atom_type_scat_source
C C 0.0033 0.0016 'International Tables Vol C Tables 4.2.6.8 and 6.1.1.4'
H H 0.0000 0.0000 'International Tables Vol C Tables 4.2.6.8 and 6.1.1.4'
N N 0.0061 0.0033 'International Tables Vol C Tables 4.2.6.8 and 6.1.1.4'
O O 0.0106 0.0060 'International Tables Vol C Tables 4.2.6.8 and 6.1.1.4'

loop_
_geom_angle_atom_site_label_1
_geom_angle_atom_site_label_2
_geom_angle_atom_site_label_3
_geom_angle
_geom_angle_site_symmetry_1
_geom_angle_site_symmetry_3
_geom_angle_publ_flag
C1 N1 C13 125.09(8) . . ?
C5 N1 C1 123.29(9) . . ?
C5 N1 C13 111.60(8) . . ?
C12 N2 C8 117.65(9) . . ?
O1 C1 N1 121.33(9) . . ?
O1 C1 C2 124.71(9) . . ?
N1 C1 C2 113.95(9) . . ?
C1 C2 H2 118.4 . . ?
C3 C2 C1 123.28(9) . . ?
C3 C2 H2 118.4 . . ?
C2 C3 C4 119.32(9) . . ?
C2 C3 C22 121.47(9) . . ?
C4 C3 C22 119.20(9) . . ?
C3 C4 H4 120.8 . . ?
C5 C4 C3 118.40(9) . . ?
C5 C4 H4 120.8 . . ?
N1 C5 C6 107.79(8) . . ?
C4 C5 N1 121.72(9) . . ?
C4 C5 C6 130.49(9) . . ?
C5 C6 C16 122.11(9) . . ?
C7 C6 C5 108.88(9) . . ?
C7 C6 C16 129.01(9) . . ?
C6 C7 C8 126.08(9) . . ?
C6 C7 C13 111.32(9) . . ?
C8 C7 C13 122.38(8) . . ?
N2 C8 C7 116.91(9) . . ?
N2 C8 C9 122.27(9) . . ?
C9 C8 C7 120.81(9) . . ?
C8 C9 H9 120.4 . . ?
C10 C9 C8 119.18(9) . . ?
C10 C9 H9 120.4 . . ?
C9 C10 H10 120.6 . . ?
C9 C10 C11 118.74(10) . . ?
C11 C10 H10 120.6 . . ?
C10 C11 H11 120.8 . . ?
C12 C11 C10 118.41(10) . . ?
C12 C11 H11 120.8 . . ?
N2 C12 C11 123.75(10) . . ?
N2 C12 H12 118.1 . . ?
C11 C12 H12 118.1 . . ?
N1 C13 C7 100.37(7) . . ?
N1 C13 C14 109.92(8) . . ?
N1 C13 C15 110.88(8) . . ?
C7 C13 C14 113.59(8) . . ?
C7 C13 C15 110.30(8) . . ?
C14 C13 C15 111.31(8) . . ?
C13 C14 H14A 109.5 . . ?
C13 C14 H14B 109.5 . . ?
C13 C14 H14C 109.5 . . ?
H14A C14 H14B 109.5 . . ?
H14A C14 H14C 109.5 . . ?
H14B C14 H14C 109.5 . . ?
C13 C15 H15A 109.5 . . ?
C13 C15 H15B 109.5 . . ?
C13 C15 H15C 109.5 . . ?
H15A C15 H15B 109.5 . . ?
H15A C15 H15C 109.5 . . ?
H15B C15 H15C 109.5 . . ?
C17 C16 C6 120.90(9) . . ?
C21 C16 C6 119.84(9) . . ?
C21 C16 C17 119.25(9) . . ?
C16 C17 H17 119.9 . . ?
C18 C17 C16 120.13(9) . . ?
C18 C17 H17 119.9 . . ?
C17 C18 H18 119.8 . . ?
C19 C18 C17 120.30(10) . . ?
C19 C18 H18 119.8 . . ?
C18 C19 H19 120.0 . . ?
C18 C19 C20 119.98(10) . . ?
C20 C19 H19 120.0 . . ?
C19 C20 H20 120.1 . . ?
C21 C20 C19 119.79(10) . . ?
C21 C20 H20 120.1 . . ?
C16 C21 H21 119.7 . . ?
C20 C21 C16 120.55(10) . . ?
C20 C21 H21 119.7 . . ?
C3 C22 H22A 109.5 . . ?
C3 C22 H22B 109.5 . . ?
C3 C22 H22C 109.5 . . ?
H22A C22 H22B 109.5 . . ?
H22A C22 H22C 109.5 . . ?
H22B C22 H22C 109.5 . . ?

loop_
_geom_bond_atom_site_label_1
_geom_bond_atom_site_label_2
_geom_bond_distance
_geom_bond_site_symmetry_2
_geom_bond_publ_flag
O1 C1 1.2364(12) . ?
N1 C1 1.3934(13) . ?
N1 C5 1.3747(12) . ?
N1 C13 1.4938(12) . ?
N2 C8 1.3432(13) . ?
N2 C12 1.3407(13) . ?
C1 C2 1.4437(14) . ?
C2 H2 0.9500 . ?
C2 C3 1.3664(14) . ?
C3 C4 1.4228(14) . ?
C3 C22 1.5027(14) . ?
C4 H4 0.9500 . ?
C4 C5 1.3620(14) . ?
C5 C6 1.4607(13) . ?
C6 C7 1.3470(14) . ?
C6 C16 1.4776(13) . ?
C7 C8 1.4773(13) . ?
C7 C13 1.5227(14) . ?
C8 C9 1.3990(14) . ?
C9 H9 0.9500 . ?
C9 C10 1.3833(15) . ?
C10 H10 0.9500 . ?
C10 C11 1.3886(15) . ?
C11 H11 0.9500 . ?
C11 C12 1.3839(15) . ?
C12 H12 0.9500 . ?
C13 C14 1.5329(14) . ?
C13 C15 1.5330(14) . ?
C14 H14A 0.9800 . ?
C14 H14B 0.9800 . ?
C14 H14C 0.9800 . ?
C15 H15A 0.9800 . ?
C15 H15B 0.9800 . ?
C15 H15C 0.9800 . ?
C16 C17 1.3959(14) . ?
C16 C21 1.3951(14) . ?
C17 H17 0.9500 . ?
C17 C18 1.3890(14) . ?
C18 H18 0.9500 . ?
C18 C19 1.3874(15) . ?
C19 H19 0.9500 . ?
C19 C20 1.3913(16) . ?
C20 H20 0.9500 . ?
C20 C21 1.3895(14) . ?
C21 H21 0.9500 . ?
C22 H22A 0.9800 . ?
C22 H22B 0.9800 . ?
C22 H22C 0.9800 . ?
